data_4320094
loop_
_publ_author_name
'Dana C. Haagenson'
'Lothar Stahl'
'Richard J. Staples'

_publ_section_title
;
 Syntheses and Structures of Bis(azido)- and
 Bis(tert-butoxy)cyclodistibazanes
;
_journal_name_full 'Inorganic Chemistry'
_journal_page_first 4491
_journal_page_last 4493
_journal_paper_doi 10.1021/ic010247c
_journal_volume 40
_journal_year 2001
_chemical_formula_sum 'C16 H36 N2 O2 Sb2'
_chemical_formula_weight 531.97
_chemical_name_systematic
;
  Bis(azido)-cyclodistibazanes
;
_space_group_IT_number 14
_symmetry_cell_setting monoclinic
_symmetry_space_group_name_Hall '-P 2ybc'
_symmetry_space_group_name_H-M 'P 1 21/c 1'
_atom_sites_solution_hydrogens geom
_atom_sites_solution_primary direct
_atom_sites_solution_secondary difmap
_audit_creation_method SHELXL-97
_cell_angle_alpha 90.00
_cell_angle_beta 109.995(2)
_cell_angle_gamma 90.00
_cell_formula_units_Z 2
_cell_length_a 11.2460(3)
_cell_length_b 8.9360(2)
_cell_length_c 11.9637(1)
_cell_measurement_reflns_used 123
_cell_measurement_temperature 213(2)
_cell_measurement_theta_max 19.87
_cell_measurement_theta_min 2.45
_cell_volume 1129.81(4)
_computing_cell_refinement 'SMART (Bruker, V4.050, 1995)'
_computing_data_collection 'ASTRO (Bruker, V4.050, 1995)'
_computing_data_reduction 'SAINT (Bruker, V5.A06, 1997)'
_computing_molecular_graphics 'SHELXTL (Bruker, 1998, ver 5.10)'
_computing_publication_material 'CIFTAB (Sheldrick, 1997)'
_computing_structure_refinement 'SHELXL-97 (Sheldrick, 1997)'
_computing_structure_solution 'SHELXS-97 (Sheldrick, 1990)'
_diffrn_ambient_temperature 213(2)
_diffrn_measured_fraction_theta_full 0.976
_diffrn_measured_fraction_theta_max 0.976
_diffrn_measurement_method '\w, 0.3 deg'
_diffrn_radiation_monochromator graphite
_diffrn_radiation_source 'normal-focus sealed tube'
_diffrn_radiation_type MoK\a
_diffrn_radiation_wavelength 0.71073
_diffrn_reflns_av_R_equivalents 0.0247
_diffrn_reflns_av_sigmaI/netI 0.0220
_diffrn_reflns_limit_h_max 13
_diffrn_reflns_limit_h_min -14
_diffrn_reflns_limit_k_max 11
_diffrn_reflns_limit_k_min -10
_diffrn_reflns_limit_l_max 15
_diffrn_reflns_limit_l_min -13
_diffrn_reflns_number 7179
_diffrn_reflns_theta_full 28.23
_diffrn_reflns_theta_max 28.23
_diffrn_reflns_theta_min 2.99
_diffrn_standards_decay_% <1
_diffrn_standards_interval_count 0
_diffrn_standards_number 0
_exptl_absorpt_coefficient_mu 2.399
_exptl_absorpt_correction_T_max 0.942284
_exptl_absorpt_correction_T_min 0.341427
_exptl_absorpt_correction_type empirical
_exptl_crystal_colour colorless
_exptl_crystal_density_diffrn 1.564
_exptl_crystal_density_method 'not measured'
_exptl_crystal_description block
_exptl_crystal_F_000 528
_exptl_crystal_size_max 0.20
_exptl_crystal_size_mid 0.18
_exptl_crystal_size_min 0.12
_refine_diff_density_max 1.179
_refine_diff_density_min -0.689
_refine_diff_density_rms 0.116
_refine_ls_extinction_method none
_refine_ls_goodness_of_fit_ref 1.047
_refine_ls_hydrogen_treatment constr
_refine_ls_matrix_type full
_refine_ls_number_parameters 100
_refine_ls_number_reflns 2720
_refine_ls_number_restraints 0
_refine_ls_restrained_S_all 1.047
_refine_ls_R_factor_all 0.0339
_refine_ls_R_factor_gt 0.0309
_refine_ls_shift/su_max 0.034
_refine_ls_shift/su_mean 0.004
_refine_ls_structure_factor_coef Fsqd
_refine_ls_weighting_details 'calc w=1/[\s^2^(Fo^2^)+(0.0527P)^2^+1.2414P] where P=(Fo^2^+2Fc^2^)/3'
_refine_ls_weighting_scheme calc
_refine_ls_wR_factor_gt 0.0874
_refine_ls_wR_factor_ref 0.0901
_reflns_number_gt 2471
_reflns_number_total 2720
_reflns_threshold_expression >2sigma(I)
_cod_data_source_file ic010247c_1.cif
_cod_data_source_block ls36_Compound_2
_cod_depositor_comments
;
The following automatic conversions were performed:

'_symmetry_cell_setting' value 'Monoclinic' changed to 'monoclinic'
according to the built-in table from CIF Core dictionary named
'cif_core.dic' version 2.4.1 from
2010-06-29.

'_exptl_absorpt_correction_type' value 'Empirical'
changed to 'empirical' according to the built-in table from CIF Core
dictionary named 'cif_core.dic' version 2.4.1 from 2010-06-29.

Automatic conversion script
Id: cif_fix_values 1646 2011-03-28 12:23:43Z adriana 
;
_cod_database_code 4320094

loop_
_symmetry_equiv_pos_as_xyz
'x, y, z'
'-x, y+1/2, -z+1/2'
'-x, -y, -z'
'x, -y-1/2, z-1/2'

loop_
_atom_site_label
_atom_site_type_symbol
_atom_site_fract_x
_atom_site_fract_y
_atom_site_fract_z
_atom_site_U_iso_or_equiv
_atom_site_adp_type
_atom_site_occupancy
_atom_site_symmetry_multiplicity
_atom_site_calc_flag
_atom_site_refinement_flags
_atom_site_disorder_assembly
_atom_site_disorder_group
Sb1 Sb 0.891462(19) 0.11448(2) 0.490412(17) 0.03803(10) Uani 1 1 d . . .
O1 O 0.7772(2) 0.0678(3) 0.3269(2) 0.0443(5) Uani 1 1 d . . .
N1 N 1.0574(3) 0.0980(3) 0.4596(3) 0.0465(7) Uani 1 1 d . . .
C1 C 1.1322(3) 0.2190(4) 0.4332(3) 0.0445(7) Uani 1 1 d . . .
C2 C 1.2341(7) 0.1500(7) 0.3888(8) 0.110(3) Uani 1 1 d . . .
H2B H 1.1933 0.0971 0.3148 0.165 Uiso 1 1 calc R . .
H2C H 1.2857 0.0806 0.4480 0.165 Uiso 1 1 calc R . .
H2D H 1.2872 0.2288 0.3759 0.165 Uiso 1 1 calc R . .
C3 C 1.2064(6) 0.2974(7) 0.5479(5) 0.097(2) Uani 1 1 d . . .
H3A H 1.1483 0.3460 0.5804 0.146 Uiso 1 1 calc R . .
H3B H 1.2616 0.3717 0.5323 0.146 Uiso 1 1 calc R . .
H3C H 1.2568 0.2246 0.6046 0.146 Uiso 1 1 calc R . .
C4 C 1.0525(6) 0.3191(10) 0.3413(7) 0.136(4) Uani 1 1 d . . .
H4A H 0.9901 0.3658 0.3694 0.205 Uiso 1 1 calc R . .
H4B H 1.0099 0.2622 0.2698 0.205 Uiso 1 1 calc R . .
H4C H 1.1047 0.3958 0.3239 0.205 Uiso 1 1 calc R . .
C5 C 0.6626(3) 0.1479(4) 0.2660(3) 0.0454(7) Uani 1 1 d . . .
C6 C 0.6919(5) 0.3075(6) 0.2468(6) 0.0808(15) Uani 1 1 d . . .
H6A H 0.7491 0.3105 0.2018 0.121 Uiso 1 1 calc R . .
H6B H 0.7315 0.3558 0.3232 0.121 Uiso 1 1 calc R . .
H6C H 0.6142 0.3595 0.2031 0.121 Uiso 1 1 calc R . .
C7 C 0.5713(4) 0.1397(7) 0.3350(5) 0.0768(14) Uani 1 1 d . . .
H7A H 0.6075 0.1916 0.4103 0.115 Uiso 1 1 calc R . .
H7B H 0.5564 0.0358 0.3496 0.115 Uiso 1 1 calc R . .
H7C H 0.4918 0.1866 0.2890 0.115 Uiso 1 1 calc R . .
C8 C 0.6058(5) 0.0684(8) 0.1476(4) 0.093(2) Uani 1 1 d . . .
H8A H 0.6636 0.0752 0.1034 0.139 Uiso 1 1 calc R . .
H8B H 0.5260 0.1150 0.1023 0.139 Uiso 1 1 calc R . .
H8C H 0.5916 -0.0360 0.1613 0.139 Uiso 1 1 calc R . .

loop_
_atom_site_aniso_label
_atom_site_aniso_U_11
_atom_site_aniso_U_22
_atom_site_aniso_U_33
_atom_site_aniso_U_23
_atom_site_aniso_U_13
_atom_site_aniso_U_12
Sb1 0.03870(15) 0.04002(15) 0.03307(14) -0.00072(7) 0.00930(9) -0.00488(7)
O1 0.0395(12) 0.0453(12) 0.0392(11) -0.0039(10) 0.0020(9) 0.0082(10)
N1 0.0354(14) 0.0465(15) 0.0556(18) 0.0165(12) 0.0128(13) -0.0042(11)
C1 0.0486(17) 0.0456(17) 0.0397(15) 0.0045(13) 0.0156(13) -0.0144(14)
C2 0.119(5) 0.082(4) 0.172(8) 0.011(4) 0.105(6) -0.014(4)
C3 0.106(4) 0.086(4) 0.081(4) -0.002(3) 0.008(3) -0.043(3)
C4 0.091(4) 0.157(7) 0.124(6) 0.093(5) -0.012(4) -0.052(5)
C5 0.0372(16) 0.0471(17) 0.0456(17) 0.0006(14) 0.0057(13) 0.0086(13)
C6 0.068(3) 0.061(3) 0.108(4) 0.029(3) 0.021(3) 0.015(2)
C7 0.044(2) 0.109(4) 0.076(3) 0.006(3) 0.019(2) 0.006(2)
C8 0.077(3) 0.110(4) 0.059(3) -0.025(3) -0.020(2) 0.040(3)

loop_
_atom_type_symbol
_atom_type_description
_atom_type_scat_dispersion_real
_atom_type_scat_dispersion_imag
_atom_type_scat_source
C C 0.0033 0.0016 'International Tables Vol C Tables 4.2.6.8 and 6.1.1.4'
H H 0.0000 0.0000 'International Tables Vol C Tables 4.2.6.8 and 6.1.1.4'
N N 0.0061 0.0033 'International Tables Vol C Tables 4.2.6.8 and 6.1.1.4'
O O 0.0106 0.0060 'International Tables Vol C Tables 4.2.6.8 and 6.1.1.4'
Sb Sb -0.5866 1.5461 'International Tables Vol C Tables 4.2.6.8 and 6.1.1.4'

loop_
_geom_angle_atom_site_label_1
_geom_angle_atom_site_label_2
_geom_angle_atom_site_label_3
_geom_angle
_geom_angle_site_symmetry_1
_geom_angle_site_symmetry_3
_geom_angle_publ_flag
O1 Sb1 N1 96.73(12) . 3_756 ?
O1 Sb1 N1 97.56(12) . . ?
N1 Sb1 N1 78.35(12) 3_756 . ?
O1 Sb1 Sb1 99.24(7) . 3_756 ?
N1 Sb1 Sb1 39.32(9) 3_756 3_756 ?
N1 Sb1 Sb1 39.03(8) . 3_756 ?
C5 O1 Sb1 124.2(2) . . ?
C1 N1 Sb1 129.1(2) . 3_756 ?
C1 N1 Sb1 128.0(2) . . ?
Sb1 N1 Sb1 101.65(12) 3_756 . ?
C4 C1 N1 111.3(3) . . ?
C4 C1 C3 113.9(5) . . ?
N1 C1 C3 108.9(3) . . ?
C4 C1 C2 108.8(5) . . ?
N1 C1 C2 109.0(3) . . ?
C3 C1 C2 104.7(5) . . ?
O1 C5 C6 110.2(3) . . ?
O1 C5 C8 104.9(3) . . ?
C6 C5 C8 110.3(4) . . ?
O1 C5 C7 110.9(3) . . ?
C6 C5 C7 110.7(4) . . ?
C8 C5 C7 109.7(4) . . ?

loop_
_geom_bond_atom_site_label_1
_geom_bond_atom_site_label_2
_geom_bond_distance
_geom_bond_site_symmetry_2
_geom_bond_publ_flag
Sb1 O1 1.983(2) . ?
Sb1 N1 2.014(3) 3_756 ?
Sb1 N1 2.027(3) . ?
Sb1 Sb1 3.1329(4) 3_756 ?
O1 C5 1.437(4) . ?
N1 C1 1.470(4) . ?
N1 Sb1 2.014(3) 3_756 ?
C1 C4 1.462(7) . ?
C1 C3 1.512(6) . ?
C1 C2 1.546(7) . ?
C5 C6 1.499(6) . ?
C5 C8 1.518(6) . ?
C5 C7 1.523(6) . ?

loop_
_geom_torsion_atom_site_label_1
_geom_torsion_atom_site_label_2
_geom_torsion_atom_site_label_3
_geom_torsion_atom_site_label_4
_geom_torsion
_geom_torsion_site_symmetry_1
_geom_torsion_site_symmetry_2
_geom_torsion_site_symmetry_3
_geom_torsion_site_symmetry_4
_geom_torsion_publ_flag
N1 Sb1 O1 C5 144.6(3) 3_756 . . . ?
N1 Sb1 O1 C5 -136.3(3) . . . . ?
Sb1 Sb1 O1 C5 -175.7(3) 3_756 . . . ?
O1 Sb1 N1 C1 96.4(3) . . . . ?
N1 Sb1 N1 C1 -168.3(4) 3_756 . . . ?
Sb1 Sb1 N1 C1 -168.3(4) 3_756 . . . ?
O1 Sb1 N1 Sb1 -95.36(14) . . . 3_756 ?
N1 Sb1 N1 Sb1 0.0 3_756 . . 3_756 ?
Sb1 N1 C1 C4 147.6(5) 3_756 . . . ?
Sb1 N1 C1 C4 -47.3(6) . . . . ?
Sb1 N1 C1 C3 -86.1(5) 3_756 . . . ?
Sb1 N1 C1 C3 79.0(5) . . . . ?
Sb1 N1 C1 C2 27.6(5) 3_756 . . . ?
Sb1 N1 C1 C2 -167.3(4) . . . . ?
Sb1 O1 C5 C6 63.6(4) . . . . ?
Sb1 O1 C5 C8 -177.7(4) . . . . ?
Sb1 O1 C5 C7 -59.3(4) . . . . ?
